data_7107461
loop_
_publ_author_name
'Hailong Wang'
'Kang Wang'
'Jun Tao'
'Jianzhuang Jiang'

_publ_section_title
;
 Twist angle perturbation on mixed (phthalocyaninato)(porphyrinato)
 dysprosium(III) double-decker SMMs
;
_journal_name_full Chem.Commun.
_journal_page_first 2973
_journal_paper_doi 10.1039/c2cc16543k
_journal_volume 48
_journal_year 2012
_chemical_formula_sum 'C97 H81 Cl7 Dy N12 O4'
_chemical_formula_weight 1889.39
_chemical_name_systematic
;
?
;
_space_group_IT_number 2
_symmetry_cell_setting triclinic
_symmetry_space_group_name_Hall '-P 1'
_symmetry_space_group_name_H-M 'P -1'
_atom_sites_solution_hydrogens geom
_atom_sites_solution_primary direct
_atom_sites_solution_secondary difmap
_audit_creation_method SHELXL-97
_cell_angle_alpha 112.931(4)
_cell_angle_beta 96.166(3)
_cell_angle_gamma 97.426(3)
_cell_formula_units_Z 2
_cell_length_a 14.0680(5)
_cell_length_b 17.6605(7)
_cell_length_c 18.6659(7)
_cell_measurement_reflns_used 6986
_cell_measurement_temperature 120(2)
_cell_measurement_theta_max 27.96
_cell_measurement_theta_min 2.90
_cell_volume 4171.5(3)
_computing_cell_refinement
;CrysAlisPro, Oxford Diffraction Ltd.,
Version 1.171.34.40 (release 27-08-2010 CrysAlis171 .NET)
(compiled Aug 27 2010,11:50:40)
;
_computing_data_collection
;
CrysAlisPro, Oxford Diffraction Ltd.,
Version 1.171.34.40 (release 27-08-2010 CrysAlis171 .NET)
(compiled Aug 27 2010,11:50:40)
;
_computing_data_reduction
;
CrysAlisPro, Oxford Diffraction Ltd.,
Version 1.171.34.40 (release 27-08-2010 CrysAlis171 .NET)
(compiled Aug 27 2010,11:50:40)
;
_computing_structure_refinement 'SHELXL-97 (Sheldrick, 1997)'
_computing_structure_solution 'SHELXS-97 (Sheldrick, 2008)'
_diffrn_ambient_temperature 120(2)
_diffrn_detector_area_resol_mean 16.2141
_diffrn_measured_fraction_theta_full 0.994
_diffrn_measured_fraction_theta_max 0.994
_diffrn_measurement_device_type 'Xcalibur, Eos, Gemini'
_diffrn_measurement_method '\w scans'
_diffrn_radiation_monochromator graphite
_diffrn_radiation_source 'fine-focus sealed tube'
_diffrn_radiation_type MoK\a
_diffrn_radiation_wavelength 0.71073
_diffrn_reflns_av_R_equivalents 0.0613
_diffrn_reflns_av_sigmaI/netI 0.1121
_diffrn_reflns_limit_h_max 16
_diffrn_reflns_limit_h_min -16
_diffrn_reflns_limit_k_max 20
_diffrn_reflns_limit_k_min -20
_diffrn_reflns_limit_l_max 22
_diffrn_reflns_limit_l_min -22
_diffrn_reflns_number 29700
_diffrn_reflns_theta_full 25.00
_diffrn_reflns_theta_max 25.00
_diffrn_reflns_theta_min 2.90
_diffrn_standards_interval_count 0
_diffrn_standards_interval_time 0
_diffrn_standards_number 0
_exptl_absorpt_coefficient_mu 1.183
_exptl_absorpt_correction_T_max 0.90
_exptl_absorpt_correction_T_min 0.85
_exptl_absorpt_correction_type multi-scan
_exptl_absorpt_process_details
;
CrysAlisPro, Oxford Diffraction Ltd.,
Version 1.171.34.40 (release 27-08-2010 CrysAlis171 .NET)
(compiled Aug 27 2010,11:50:40)
Empirical absorption correction using spherical harmonics,
implemented in SCALE3 ABSPACK scaling algorithm.
;
_exptl_crystal_colour black
_exptl_crystal_density_diffrn 1.504
_exptl_crystal_density_method 'not measured'
_exptl_crystal_description block
_exptl_crystal_F_000 1928
_exptl_crystal_size_max 0.15
_exptl_crystal_size_mid 0.12
_exptl_crystal_size_min 0.08
_refine_diff_density_max 2.051
_refine_diff_density_min -1.863
_refine_diff_density_rms 0.141
_refine_ls_extinction_method none
_refine_ls_goodness_of_fit_ref 1.025
_refine_ls_hydrogen_treatment constr
_refine_ls_matrix_type full
_refine_ls_number_parameters 1090
_refine_ls_number_reflns 14580
_refine_ls_number_restraints 0
_refine_ls_restrained_S_all 1.025
_refine_ls_R_factor_all 0.0969
_refine_ls_R_factor_gt 0.0668
_refine_ls_shift/su_max 0.002
_refine_ls_shift/su_mean 0.000
_refine_ls_structure_factor_coef Fsqd
_refine_ls_weighting_details 'calc w=1/[\s^2^(Fo^2^)+(0.0636P)^2^+8.9288P] where P=(Fo^2^+2Fc^2^)/3'
_refine_ls_weighting_scheme calc
_refine_ls_wR_factor_gt 0.1387
_refine_ls_wR_factor_ref 0.1527
_reflns_number_gt 11089
_reflns_number_total 14580
_reflns_threshold_expression >2sigma(I)
_cod_data_source_file c2cc16543k.txt
_cod_data_source_block 2a
_cod_original_sg_symbol_Hall -P1
_cod_original_sg_symbol_H-M P-1
_cod_database_code 7107461

loop_
_symmetry_equiv_pos_as_xyz
'x, y, z'
'-x, -y, -z'

loop_
_atom_site_label
_atom_site_type_symbol
_atom_site_fract_x
_atom_site_fract_y
_atom_site_fract_z
_atom_site_U_iso_or_equiv
_atom_site_adp_type
_atom_site_occupancy
_atom_site_symmetry_multiplicity
_atom_site_calc_flag
_atom_site_refinement_flags
C1 C 0.6452(5) 0.5884(4) 0.7841(4) 0.0151(14) Uani 1 1 d .
C2 C 0.7322(5) 0.5893(4) 0.8349(4) 0.0193(15) Uani 1 1 d .
C13 C 0.8942(5) 0.9560(4) 0.6516(4) 0.0287(17) Uani 1 1 d .
H2A H 0.9211 0.9923 0.6309 0.034 Uiso 1 1 calc R
C3 C 0.7577(5) 0.5343(4) 0.8669(4) 0.0247(16) Uani 1 1 d .
H3 H 0.7156 0.4849 0.8571 0.030 Uiso 1 1 calc R
C4 C 0.8482(5) 0.5558(5) 0.9140(4) 0.0298(18) Uani 1 1 d .
H4 H 0.8674 0.5199 0.9360 0.036 Uiso 1 1 calc R
C5 C 0.9111(5) 0.6298(5) 0.9291(4) 0.0288(18) Uani 1 1 d .
H5 H 0.9704 0.6432 0.9626 0.035 Uiso 1 1 calc R
C6 C 0.8877(5) 0.6846(4) 0.8954(4) 0.0250(17) Uani 1 1 d .
C7 C 0.7966(5) 0.6618(4) 0.8472(4) 0.0204(15) Uani 1 1 d .
C8 C 0.7478(5) 0.7009(4) 0.8007(4) 0.0186(15) Uani 1 1 d .
C9 C 0.7571(5) 0.7908(4) 0.7364(4) 0.0152(14) Uani 1 1 d .
C32 C 0.4982(5) 0.5111(4) 0.7005(4) 0.0198(15) Uani 1 1 d .
C10 C 0.8166(5) 0.8507(4) 0.7159(4) 0.0205(15) Uani 1 1 d .
C11 C 0.9123(5) 0.8932(4) 0.7464(4) 0.0273(17) Uani 1 1 d .
H11 H 0.9492 0.8874 0.7877 0.033 Uiso 1 1 calc R
C12 C 0.9499(5) 0.9450(5) 0.7116(4) 0.0316(18) Uani 1 1 d .
H12 H 1.0142 0.9729 0.7292 0.038 Uiso 1 1 calc R
C14 C 0.7975(5) 0.9128(4) 0.6218(4) 0.0263(17) Uani 1 1 d .
C15 C 0.7598(5) 0.8592(4) 0.6551(4) 0.0191(15) Uani 1 1 d .
C16 C 0.6675(5) 0.8035(4) 0.6392(4) 0.0195(15) Uani 1 1 d .
C17 C 0.5219(5) 0.7269(4) 0.5551(4) 0.0188(15) Uani 1 1 d .
C18 C 0.4580(5) 0.7035(4) 0.4794(4) 0.0203(15) Uani 1 1 d .
C19 C 0.4576(5) 0.7425(4) 0.4283(4) 0.0208(15) Uani 1 1 d .
H19 H 0.5009 0.7919 0.4398 0.025 Uiso 1 1 calc R
C20 C 0.3900(5) 0.7050(4) 0.3591(4) 0.0229(16) Uani 1 1 d .
H20 H 0.3864 0.7302 0.3237 0.028 Uiso 1 1 calc R
C21 C 0.3274(5) 0.6302(5) 0.3416(4) 0.0262(17) Uani 1 1 d .
H21 H 0.2833 0.6060 0.2944 0.031 Uiso 1 1 calc R
C22 C 0.3291(5) 0.5902(4) 0.3940(4) 0.0214(16) Uani 1 1 d .
C24 C 0.4232(5) 0.6105(4) 0.5339(4) 0.0172(15) Uani 1 1 d .
C25 C 0.4156(5) 0.5198(4) 0.5981(4) 0.0173(15) Uani 1 1 d .
C26 C 0.3737(5) 0.4381(4) 0.5969(4) 0.0181(15) Uani 1 1 d .
C27 C 0.2993(5) 0.3754(4) 0.5453(4) 0.0246(16) Uani 1 1 d .
H27 H 0.2668 0.3794 0.5011 0.030 Uiso 1 1 calc R
C28 C 0.2751(5) 0.3065(4) 0.5619(4) 0.0253(16) Uani 1 1 d .
H28 H 0.2251 0.2632 0.5283 0.030 Uiso 1 1 calc R
C23 C 0.3954(5) 0.6284(4) 0.4649(4) 0.0180(15) Uani 1 1 d .
C30 C 0.4007(5) 0.3629(4) 0.6784(4) 0.0210(16) Uani 1 1 d .
C29 C 0.3233(5) 0.3004(4) 0.6270(4) 0.0243(16) Uani 1 1 d .
H29 H 0.3040 0.2537 0.6371 0.029 Uiso 1 1 calc R
C31 C 0.4246(5) 0.4324(4) 0.6622(4) 0.0174(15) Uani 1 1 d .
C33 C 0.5410(5) 0.7172(4) 0.9165(4) 0.0159(14) Uani 1 1 d .
C34 C 0.5047(5) 0.6710(4) 0.9599(4) 0.0202(15) Uani 1 1 d .
H34 H 0.5350 0.6739 1.0079 0.024 Uiso 1 1 calc R
C35 C 0.4188(5) 0.6229(4) 0.9178(4) 0.0187(15) Uani 1 1 d .
H35 H 0.3785 0.5865 0.9315 0.022 Uiso 1 1 calc R
C36 C 0.4007(5) 0.6385(4) 0.8474(4) 0.0193(15) Uani 1 1 d .
C37 C 0.3144(5) 0.6039(4) 0.7913(4) 0.0170(14) Uani 1 1 d .
C38 C 0.2901(5) 0.6255(4) 0.7274(4) 0.0181(15) Uani 1 1 d .
C39 C 0.1979(5) 0.5924(4) 0.6733(4) 0.0224(16) Uani 1 1 d .
H39 H 0.1498 0.5493 0.6704 0.027 Uiso 1 1 calc R
C40 C 0.1951(5) 0.6359(4) 0.6283(4) 0.0241(16) Uani 1 1 d .
H40 H 0.1455 0.6276 0.5874 0.029 Uiso 1 1 calc R
C41 C 0.2836(5) 0.6981(4) 0.6553(4) 0.0173(15) Uani 1 1 d .
C42 C 0.3008(4) 0.7654(4) 0.6332(4) 0.0165(14) Uani 1 1 d .
C43 C 0.3825(5) 0.8303(4) 0.6648(4) 0.0185(15) Uani 1 1 d .
C44 C 0.3893(5) 0.9073(4) 0.6533(4) 0.0244(16) Uani 1 1 d .
H44 H 0.3442 0.9196 0.6211 0.029 Uiso 1 1 calc R
C45 C 0.4729(5) 0.9578(4) 0.6978(4) 0.0262(17) Uani 1 1 d .
H45 H 0.4971 1.0110 0.7016 0.031 Uiso 1 1 calc R
C46 C 0.5183(5) 0.9132(4) 0.7391(4) 0.0176(15) Uani 1 1 d .
C47 C 0.6033(5) 0.9506(4) 0.7975(4) 0.0174(14) Uani 1 1 d .
C48 C 0.6404(5) 0.9159(4) 0.8472(4) 0.0174(15) Uani 1 1 d .
C49 C 0.7239(5) 0.9566(4) 0.9099(4) 0.0183(15) Uani 1 1 d .
H49 H 0.7652 1.0065 0.9198 0.022 Uiso 1 1 calc R
C50 C 0.7308(5) 0.9093(4) 0.9511(4) 0.0194(15) Uani 1 1 d .
H50 H 0.7778 0.9201 0.9946 0.023 Uiso 1 1 calc R
C51 C 0.6523(5) 0.8390(4) 0.9153(4) 0.0192(15) Uani 1 1 d .
C52 C 0.6250(5) 0.7806(4) 0.9464(4) 0.0181(15) Uani 1 1 d .
C53 C 1.0941(10) 0.7753(7) 0.8140(6) 0.086(4) Uani 1 1 d .
H53A H 1.1261 0.8102 0.7918 0.130 Uiso 1 1 calc R
H53B H 1.0284 0.7528 0.7864 0.130 Uiso 1 1 calc R
H53C H 1.1283 0.7304 0.8091 0.130 Uiso 1 1 calc R
C54 C 1.0934(7) 0.8281(7) 0.9024(6) 0.067(3) Uani 1 1 d .
H54A H 1.1601 0.8508 0.9297 0.080 Uiso 1 1 calc R
H54B H 1.0614 0.8748 0.9069 0.080 Uiso 1 1 calc R
C55 C 1.0427(5) 0.7793(5) 0.9428(5) 0.039(2) Uani 1 1 d .
H55 H 1.0687 0.7278 0.9315 0.047 Uiso 1 1 calc R
C56 C 1.0526(7) 0.8252(7) 1.0311(5) 0.061(3) Uani 1 1 d .
H56A H 1.1212 0.8417 1.0540 0.073 Uiso 1 1 calc R
H56B H 1.0228 0.7874 1.0519 0.073 Uiso 1 1 calc R
C57 C 1.0067(9) 0.9021(8) 1.0561(6) 0.099(5) Uani 1 1 d .
H57A H 1.0152 0.9281 1.1127 0.148 Uiso 1 1 calc R
H57B H 0.9385 0.8863 1.0345 0.148 Uiso 1 1 calc R
H57C H 1.0372 0.9408 1.0371 0.148 Uiso 1 1 calc R
C58 C 0.8768(7) 1.0024(5) 0.4428(5) 0.052(2) Uani 1 1 d .
H58A H 0.9122 0.9739 0.4023 0.077 Uiso 1 1 calc R
H58B H 0.9213 1.0452 0.4868 0.077 Uiso 1 1 calc R
H58C H 0.8304 1.0275 0.4223 0.077 Uiso 1 1 calc R
C59 C 0.8248(6) 0.9415(5) 0.4691(5) 0.042(2) Uani 1 1 d .
H59A H 0.8721 0.9154 0.4884 0.051 Uiso 1 1 calc R
H59B H 0.7811 0.8978 0.4241 0.051 Uiso 1 1 calc R
C60 C 0.7661(5) 0.9815(5) 0.5343(4) 0.0276(17) Uani 1 1 d .
H60 H 0.8075 1.0314 0.5763 0.033 Uiso 1 1 calc R
C61 C 0.6767(6) 1.0051(5) 0.5054(5) 0.044(2) Uani 1 1 d .
H61A H 0.6334 0.9547 0.4674 0.053 Uiso 1 1 calc R
H61B H 0.6945 1.0402 0.4781 0.053 Uiso 1 1 calc R
C62 C 0.6219(7) 1.0513(6) 0.5705(6) 0.059(3) Uani 1 1 d .
H62A H 0.5649 1.0640 0.5477 0.089 Uiso 1 1 calc R
H62B H 0.6634 1.1023 0.6075 0.089 Uiso 1 1 calc R
H62C H 0.6030 1.0166 0.5974 0.089 Uiso 1 1 calc R
C63 C 0.0651(6) 0.5170(6) 0.3123(6) 0.056(3) Uani 1 1 d .
H63A H 0.0147 0.5487 0.3117 0.084 Uiso 1 1 calc R
H63B H 0.0369 0.4585 0.2903 0.084 Uiso 1 1 calc R
H63C H 0.1116 0.5269 0.2814 0.084 Uiso 1 1 calc R
C64 C 0.1145(6) 0.5431(5) 0.3950(5) 0.041(2) Uani 1 1 d .
H64A H 0.0661 0.5344 0.4257 0.049 Uiso 1 1 calc R
H64B H 0.1406 0.6027 0.4168 0.049 Uiso 1 1 calc R
C65 C 0.1977(5) 0.4975(4) 0.4058(4) 0.0270(17) Uani 1 1 d .
H65 H 0.2234 0.5173 0.4622 0.032 Uiso 1 1 calc R
C66 C 0.1660(5) 0.4031(4) 0.3703(4) 0.0312(18) Uani 1 1 d .
H66A H 0.2223 0.3785 0.3771 0.037 Uiso 1 1 calc R
H66B H 0.1442 0.3842 0.3140 0.037 Uiso 1 1 calc R
C67 C 0.0857(6) 0.3698(6) 0.4045(6) 0.048(2) Uani 1 1 d .
H67A H 0.0706 0.3098 0.3782 0.072 Uiso 1 1 calc R
H67B H 0.0287 0.3922 0.3969 0.072 Uiso 1 1 calc R
H67C H 0.1070 0.3861 0.4599 0.072 Uiso 1 1 calc R
C68 C 0.4238(8) 0.1777(5) 0.7223(5) 0.060(3) Uani 1 1 d .
H68A H 0.4541 0.1345 0.7289 0.091 Uiso 1 1 calc R
H68B H 0.4466 0.1895 0.6805 0.091 Uiso 1 1 calc R
H68C H 0.3545 0.1592 0.7095 0.091 Uiso 1 1 calc R
C69 C 0.4492(7) 0.2560(5) 0.7983(5) 0.040(2) Uani 1 1 d .
H69A H 0.4265 0.2434 0.8404 0.048 Uiso 1 1 calc R
H69B H 0.5194 0.2731 0.8119 0.048 Uiso 1 1 calc R
C70 C 0.4052(5) 0.3273(4) 0.7927(4) 0.0258(17) Uani 1 1 d .
H70 H 0.3356 0.3079 0.7711 0.031 Uiso 1 1 calc R
C71 C 0.4197(6) 0.4048(5) 0.8705(4) 0.0359(19) Uani 1 1 d .
H71A H 0.3899 0.3897 0.9088 0.043 Uiso 1 1 calc R
H71B H 0.3872 0.4466 0.8620 0.043 Uiso 1 1 calc R
C72 C 0.5281(6) 0.4426(5) 0.9040(5) 0.045(2) Uani 1 1 d .
H72A H 0.5342 0.4910 0.9526 0.067 Uiso 1 1 calc R
H72B H 0.5576 0.4585 0.8666 0.067 Uiso 1 1 calc R
H72C H 0.5602 0.4018 0.9135 0.067 Uiso 1 1 calc R
C73 C 0.2393(5) 0.5474(4) 0.8073(4) 0.0187(15) Uani 1 1 d .
C74 C 0.1962(5) 0.5783(4) 0.8736(4) 0.0236(16) Uani 1 1 d .
H74 H 0.2136 0.6348 0.9069 0.028 Uiso 1 1 calc R
C75 C 0.1284(5) 0.5281(5) 0.8919(5) 0.0318(18) Uani 1 1 d .
H75 H 0.1011 0.5503 0.9372 0.038 Uiso 1 1 calc R
C76 C 0.1015(5) 0.4437(5) 0.8414(5) 0.0302(18) Uani 1 1 d .
C77 C 0.1424(5) 0.4108(4) 0.7740(4) 0.0254(17) Uani 1 1 d .
H77 H 0.1240 0.3544 0.7401 0.030 Uiso 1 1 calc R
C78 C 0.2103(5) 0.4622(4) 0.7579(4) 0.0222(16) Uani 1 1 d .
H78 H 0.2379 0.4399 0.7128 0.027 Uiso 1 1 calc R
C79 C 0.2224(5) 0.7731(4) 0.5771(4) 0.0204(15) Uani 1 1 d .
C80 C 0.1289(5) 0.7798(4) 0.5952(4) 0.0250(16) Uani 1 1 d .
H80 H 0.1161 0.7814 0.6436 0.030 Uiso 1 1 calc R
C81 C 0.0549(5) 0.7842(4) 0.5422(4) 0.0288(17) Uani 1 1 d .
H81 H -0.0068 0.7894 0.5548 0.035 Uiso 1 1 calc R
C82 C 0.0749(5) 0.7808(4) 0.4697(4) 0.0265(17) Uani 1 1 d .
C83 C 0.1658(5) 0.7761(4) 0.4512(4) 0.0258(17) Uani 1 1 d .
H83 H 0.1783 0.7751 0.4029 0.031 Uiso 1 1 calc R
C84 C 0.2390(5) 0.7729(4) 0.5047(4) 0.0203(15) Uani 1 1 d .
H84 H 0.3011 0.7705 0.4922 0.024 Uiso 1 1 calc R
C85 C 0.6459(4) 1.0393(4) 0.8154(4) 0.0196(15) Uani 1 1 d .
C86 C 0.6119(7) 1.1019(5) 0.8672(7) 0.076(4) Uani 1 1 d .
H86 H 0.5628 1.0896 0.8927 0.092 Uiso 1 1 calc R
C87 C 0.6487(8) 1.1855(5) 0.8838(8) 0.086(4) Uani 1 1 d .
H87 H 0.6210 1.2276 0.9176 0.103 Uiso 1 1 calc R
C88 C 0.7225(6) 1.2056(5) 0.8518(5) 0.037(2) Uani 1 1 d .
C89 C 0.7584(8) 1.1442(6) 0.8010(6) 0.071(3) Uani 1 1 d .
H89 H 0.8095 1.1571 0.7774 0.085 Uiso 1 1 calc R
C90 C 0.7200(8) 1.0611(5) 0.7829(5) 0.066(3) Uani 1 1 d .
H90 H 0.7462 1.0192 0.7473 0.080 Uiso 1 1 calc R
C91 C 0.6830(5) 0.7924(4) 1.0236(4) 0.0212(15) Uani 1 1 d .
C92 C 0.6905(5) 0.8666(4) 1.0919(4) 0.0281(17) Uani 1 1 d .
H92 H 0.6568 0.9079 1.0896 0.034 Uiso 1 1 calc R
C93 C 0.7470(6) 0.8789(5) 1.1618(4) 0.038(2) Uani 1 1 d .
H93 H 0.7522 0.9283 1.2065 0.046 Uiso 1 1 calc R
C94 C 0.7959(6) 0.8169(5) 1.1649(4) 0.038(2) Uani 1 1 d .
C95 C 0.7890(6) 0.7425(5) 1.1002(4) 0.0350(19) Uani 1 1 d .
H95 H 0.8218 0.7012 1.1034 0.042 Uiso 1 1 calc R
C96 C 0.7319(5) 0.7311(5) 1.0304(4) 0.0259(17) Uani 1 1 d .
H96 H 0.7260 0.6808 0.9866 0.031 Uiso 1 1 calc R
C97 C 0.3866(8) 0.8821(8) 0.8966(7) 0.084(4) Uani 1 1 d .
H97 H 0.4241 0.8473 0.8598 0.100 Uiso 1 1 calc R
N1 N 0.6553(4) 0.6566(3) 0.7667(3) 0.0150(12) Uani 1 1 d .
N2 N 0.7941(4) 0.7651(3) 0.7898(3) 0.0180(12) Uani 1 1 d .
N3 N 0.6666(4) 0.7660(3) 0.6908(3) 0.0173(12) Uani 1 1 d .
N4 N 0.5973(4) 0.7904(3) 0.5794(3) 0.0176(12) Uani 1 1 d .
N5 N 0.4955(4) 0.6717(3) 0.5872(3) 0.0161(12) Uani 1 1 d .
N6 N 0.3826(4) 0.5402(3) 0.5392(3) 0.0178(12) Uani 1 1 d .
N7 N 0.4852(4) 0.5627(3) 0.6626(3) 0.0153(12) Uani 1 1 d .
N8 N 0.5711(4) 0.5237(3) 0.7588(3) 0.0177(12) Uani 1 1 d .
N9 N 0.4776(4) 0.6946(3) 0.8473(3) 0.0159(12) Uani 1 1 d .
N10 N 0.3424(4) 0.6873(3) 0.7129(3) 0.0150(12) Uani 1 1 d .
N11 N 0.4632(4) 0.8352(3) 0.7164(3) 0.0167(12) Uani 1 1 d .
N12 N 0.5996(4) 0.8413(3) 0.8500(3) 0.0159(12) Uani 1 1 d .
O1 O 0.9429(3) 0.7575(3) 0.9070(3) 0.0359(13) Uani 1 1 d .
O2 O 0.7365(4) 0.9224(3) 0.5657(3) 0.0341(13) Uani 1 1 d .
O3 O 0.2739(3) 0.5126(3) 0.3661(3) 0.0268(11) Uani 1 1 d .
O4 O 0.4539(3) 0.3561(3) 0.7400(3) 0.0262(11) Uani 1 1 d .
Dy1 Dy 0.51993(2) 0.716360(19) 0.731684(18) 0.01371(10) Uani 1 1 d .
Cl1 Cl 0.01324(14) 0.38080(13) 0.86234(14) 0.0434(5) Uani 1 1 d .
Cl2 Cl -0.01842(15) 0.78482(13) 0.40208(12) 0.0426(5) Uani 1 1 d .
Cl3 Cl 0.76920(17) 1.31046(14) 0.87428(18) 0.0669(8) Uani 1 1 d .
Cl4 Cl 0.8681(2) 0.83203(15) 1.25362(12) 0.0634(7) Uani 1 1 d .
Cl5 Cl 0.4681(4) 0.9777(3) 0.9668(3) 0.166(2) Uani 1 1 d .
Cl6 Cl 0.3449(2) 0.8328(2) 0.9475(2) 0.0949(10) Uani 1 1 d .
Cl7 Cl 0.3089(3) 0.9171(2) 0.8472(2) 0.0943(10) Uani 1 1 d .

loop_
_atom_site_aniso_label
_atom_site_aniso_U_11
_atom_site_aniso_U_22
_atom_site_aniso_U_33
_atom_site_aniso_U_23
_atom_site_aniso_U_13
_atom_site_aniso_U_12
C1 0.019(3) 0.016(4) 0.012(3) 0.005(3) 0.004(3) 0.007(3)
C2 0.024(4) 0.016(4) 0.020(4) 0.008(3) 0.004(3) 0.007(3)
C13 0.032(4) 0.027(4) 0.037(4) 0.024(4) 0.008(4) 0.002(3)
C3 0.032(4) 0.016(4) 0.028(4) 0.012(3) -0.002(3) 0.004(3)
C4 0.038(4) 0.029(4) 0.029(4) 0.018(4) -0.002(4) 0.016(4)
C5 0.027(4) 0.034(5) 0.032(4) 0.021(4) -0.004(3) 0.011(4)
C6 0.023(4) 0.023(4) 0.027(4) 0.007(3) 0.002(3) 0.006(3)
C7 0.026(4) 0.018(4) 0.023(4) 0.013(3) 0.008(3) 0.007(3)
C8 0.022(4) 0.017(4) 0.019(4) 0.009(3) 0.005(3) 0.004(3)
C9 0.023(4) 0.010(3) 0.012(3) 0.002(3) 0.006(3) 0.006(3)
C32 0.026(4) 0.021(4) 0.019(4) 0.012(3) 0.009(3) 0.010(3)
C10 0.019(4) 0.021(4) 0.026(4) 0.012(3) 0.010(3) 0.007(3)
C11 0.025(4) 0.027(4) 0.035(4) 0.018(4) 0.004(3) 0.005(3)
C12 0.019(4) 0.035(5) 0.043(5) 0.020(4) 0.006(4) 0.000(3)
C14 0.027(4) 0.026(4) 0.026(4) 0.011(3) 0.000(3) 0.005(3)
C15 0.022(4) 0.019(4) 0.019(4) 0.011(3) 0.007(3) 0.001(3)
C16 0.025(4) 0.015(4) 0.021(4) 0.010(3) 0.006(3) 0.003(3)
C17 0.028(4) 0.013(4) 0.019(4) 0.009(3) 0.008(3) 0.011(3)
C18 0.024(4) 0.027(4) 0.019(4) 0.014(3) 0.010(3) 0.017(3)
C19 0.023(4) 0.026(4) 0.020(4) 0.015(3) 0.009(3) 0.005(3)
C20 0.030(4) 0.025(4) 0.025(4) 0.017(3) 0.011(3) 0.013(3)
C21 0.028(4) 0.033(4) 0.017(4) 0.008(3) 0.000(3) 0.015(4)
C22 0.025(4) 0.017(4) 0.020(4) 0.005(3) 0.002(3) 0.008(3)
C24 0.016(3) 0.017(4) 0.023(4) 0.010(3) 0.008(3) 0.006(3)
C25 0.019(3) 0.019(4) 0.020(4) 0.014(3) 0.006(3) 0.007(3)
C26 0.024(4) 0.016(4) 0.017(3) 0.008(3) 0.005(3) 0.004(3)
C27 0.033(4) 0.023(4) 0.022(4) 0.014(3) 0.005(3) 0.004(3)
C28 0.025(4) 0.017(4) 0.026(4) 0.005(3) 0.000(3) -0.007(3)
C23 0.029(4) 0.012(3) 0.019(3) 0.011(3) 0.009(3) 0.007(3)
C30 0.027(4) 0.021(4) 0.026(4) 0.016(3) 0.012(3) 0.014(3)
C29 0.034(4) 0.013(4) 0.027(4) 0.009(3) 0.010(4) 0.002(3)
C31 0.023(4) 0.011(3) 0.018(3) 0.006(3) 0.008(3) 0.001(3)
C33 0.021(3) 0.012(3) 0.016(3) 0.007(3) 0.004(3) 0.007(3)
C34 0.030(4) 0.013(4) 0.019(4) 0.008(3) 0.004(3) 0.004(3)
C35 0.031(4) 0.013(4) 0.016(3) 0.008(3) 0.009(3) 0.006(3)
C36 0.019(3) 0.015(4) 0.027(4) 0.010(3) 0.006(3) 0.008(3)
C37 0.017(3) 0.011(3) 0.025(4) 0.008(3) 0.007(3) 0.003(3)
C38 0.017(3) 0.020(4) 0.023(4) 0.012(3) 0.006(3) 0.009(3)
C39 0.021(4) 0.018(4) 0.030(4) 0.013(3) 0.001(3) 0.000(3)
C40 0.023(4) 0.023(4) 0.027(4) 0.011(3) -0.004(3) 0.006(3)
C41 0.016(3) 0.022(4) 0.017(3) 0.010(3) 0.003(3) 0.005(3)
C42 0.015(3) 0.014(4) 0.023(4) 0.011(3) 0.000(3) 0.005(3)
C43 0.025(4) 0.019(4) 0.017(3) 0.011(3) 0.006(3) 0.009(3)
C44 0.028(4) 0.023(4) 0.029(4) 0.019(3) -0.001(3) 0.009(3)
C45 0.029(4) 0.017(4) 0.034(4) 0.014(3) 0.001(4) 0.000(3)
C46 0.024(4) 0.014(4) 0.019(3) 0.011(3) 0.006(3) 0.001(3)
C47 0.020(3) 0.016(4) 0.023(4) 0.014(3) 0.009(3) 0.002(3)
C48 0.020(3) 0.010(3) 0.018(3) 0.003(3) 0.003(3) 0.001(3)
C49 0.020(3) 0.012(3) 0.024(4) 0.008(3) 0.005(3) 0.003(3)
C50 0.017(3) 0.024(4) 0.019(4) 0.011(3) 0.004(3) 0.002(3)
C51 0.021(4) 0.015(4) 0.021(4) 0.005(3) 0.006(3) 0.005(3)
C52 0.020(3) 0.020(4) 0.017(3) 0.008(3) 0.003(3) 0.008(3)
C53 0.134(11) 0.085(9) 0.048(6) 0.030(6) 0.032(7) 0.023(8)
C54 0.051(6) 0.082(8) 0.064(7) 0.032(6) 0.009(5) -0.006(6)
C55 0.030(4) 0.044(5) 0.043(5) 0.019(4) -0.004(4) 0.010(4)
C56 0.053(6) 0.073(7) 0.052(6) 0.022(6) 0.005(5) 0.008(6)
C57 0.086(9) 0.118(11) 0.052(7) -0.013(7) 0.002(7) 0.048(8)
C58 0.060(6) 0.040(5) 0.049(6) 0.013(5) 0.024(5) -0.005(5)
C59 0.053(5) 0.025(5) 0.041(5) 0.009(4) 0.013(4) -0.005(4)
C60 0.030(4) 0.023(4) 0.036(4) 0.022(4) 0.002(4) -0.006(3)
C61 0.053(5) 0.037(5) 0.049(5) 0.030(4) -0.001(5) 0.002(4)
C62 0.049(6) 0.062(7) 0.082(7) 0.040(6) 0.013(6) 0.024(5)
C63 0.039(5) 0.080(7) 0.084(7) 0.065(6) 0.017(5) 0.020(5)
C64 0.032(4) 0.038(5) 0.063(6) 0.028(5) 0.008(4) 0.015(4)
C65 0.035(4) 0.029(4) 0.023(4) 0.013(3) 0.008(3) 0.012(4)
C66 0.033(4) 0.022(4) 0.035(4) 0.011(4) 0.003(4) 0.000(3)
C67 0.036(5) 0.048(6) 0.069(6) 0.034(5) 0.015(5) 0.002(4)
C68 0.116(9) 0.029(5) 0.048(6) 0.021(4) 0.024(6) 0.030(6)
C69 0.067(6) 0.028(5) 0.035(5) 0.023(4) 0.009(4) 0.011(4)
C70 0.035(4) 0.023(4) 0.028(4) 0.019(3) 0.008(3) 0.004(3)
C71 0.046(5) 0.027(4) 0.031(4) 0.009(4) 0.011(4) 0.002(4)
C72 0.052(5) 0.043(5) 0.033(5) 0.014(4) 0.004(4) 0.000(4)
C73 0.015(3) 0.016(4) 0.028(4) 0.013(3) 0.002(3) 0.002(3)
C74 0.027(4) 0.019(4) 0.030(4) 0.013(3) 0.012(3) 0.004(3)
C75 0.029(4) 0.042(5) 0.038(5) 0.026(4) 0.016(4) 0.013(4)
C76 0.025(4) 0.032(5) 0.040(5) 0.025(4) 0.000(4) 0.001(4)
C77 0.028(4) 0.014(4) 0.036(4) 0.016(3) 0.000(4) -0.002(3)
C78 0.024(4) 0.021(4) 0.026(4) 0.014(3) 0.006(3) 0.005(3)
C79 0.024(4) 0.012(4) 0.027(4) 0.011(3) 0.001(3) 0.002(3)
C80 0.026(4) 0.029(4) 0.027(4) 0.019(3) 0.004(3) 0.006(3)
C81 0.022(4) 0.030(4) 0.040(5) 0.020(4) 0.003(4) 0.005(3)
C82 0.029(4) 0.023(4) 0.023(4) 0.007(3) -0.009(3) 0.010(3)
C83 0.041(4) 0.026(4) 0.013(3) 0.008(3) 0.003(3) 0.016(4)
C84 0.022(4) 0.018(4) 0.025(4) 0.011(3) 0.006(3) 0.010(3)
C85 0.013(3) 0.020(4) 0.026(4) 0.012(3) -0.002(3) -0.001(3)
C86 0.076(7) 0.018(5) 0.141(10) 0.019(6) 0.093(8) 0.011(5)
C87 0.080(8) 0.016(5) 0.156(12) 0.012(6) 0.081(8) 0.012(5)
C88 0.034(4) 0.016(4) 0.063(6) 0.020(4) 0.002(4) 0.000(4)
C89 0.105(9) 0.040(6) 0.057(6) 0.012(5) 0.048(7) -0.022(6)
C90 0.109(9) 0.018(5) 0.054(6) -0.006(4) 0.053(6) -0.017(5)
C91 0.025(4) 0.021(4) 0.020(4) 0.012(3) 0.001(3) 0.003(3)
C92 0.037(4) 0.020(4) 0.030(4) 0.016(3) -0.002(4) 0.002(3)
C93 0.056(5) 0.028(5) 0.021(4) 0.008(4) -0.005(4) -0.006(4)
C94 0.052(5) 0.043(5) 0.020(4) 0.019(4) -0.007(4) 0.007(4)
C95 0.043(5) 0.037(5) 0.025(4) 0.014(4) -0.003(4) 0.015(4)
C96 0.036(4) 0.029(4) 0.015(4) 0.010(3) 0.004(3) 0.012(4)
C97 0.065(7) 0.105(10) 0.070(8) 0.016(7) 0.035(7) 0.024(7)
N1 0.017(3) 0.013(3) 0.018(3) 0.009(2) 0.009(2) 0.004(2)
N2 0.018(3) 0.021(3) 0.017(3) 0.009(3) 0.005(2) 0.005(3)
N3 0.019(3) 0.016(3) 0.021(3) 0.011(2) 0.004(2) 0.005(2)
N4 0.022(3) 0.014(3) 0.018(3) 0.010(2) 0.004(3) 0.000(3)
N5 0.017(3) 0.014(3) 0.019(3) 0.010(2) 0.002(2) 0.002(2)
N6 0.026(3) 0.013(3) 0.018(3) 0.010(2) 0.005(3) 0.003(2)
N7 0.018(3) 0.015(3) 0.014(3) 0.008(2) 0.000(2) 0.004(2)
N8 0.023(3) 0.015(3) 0.019(3) 0.010(2) 0.006(3) 0.005(3)
N9 0.018(3) 0.016(3) 0.017(3) 0.011(2) 0.002(2) 0.001(2)
N10 0.016(3) 0.013(3) 0.018(3) 0.009(2) 0.002(2) 0.003(2)
N11 0.014(3) 0.019(3) 0.021(3) 0.013(2) 0.005(2) 0.003(2)
N12 0.018(3) 0.012(3) 0.020(3) 0.009(2) 0.003(2) 0.005(2)
O1 0.027(3) 0.030(3) 0.047(3) 0.021(3) -0.013(3) -0.005(2)
O2 0.035(3) 0.031(3) 0.045(3) 0.029(3) 0.002(3) -0.004(2)
O3 0.021(2) 0.026(3) 0.029(3) 0.009(2) 0.002(2) 0.000(2)
O4 0.034(3) 0.026(3) 0.029(3) 0.021(2) 0.009(2) 0.005(2)
Dy1 0.01516(16) 0.01301(17) 0.01592(17) 0.00943(13) 0.00151(12) 0.00234(12)
Cl1 0.0296(10) 0.0457(13) 0.0708(15) 0.0411(12) 0.0158(11) 0.0000(9)
Cl2 0.0412(11) 0.0391(12) 0.0402(11) 0.0143(10) -0.0189(10) 0.0100(10)
Cl3 0.0516(14) 0.0233(12) 0.122(2) 0.0321(14) 0.0085(15) -0.0079(11)
Cl4 0.0914(19) 0.0550(15) 0.0304(12) 0.0165(11) -0.0299(13) 0.0044(14)
Cl5 0.128(4) 0.157(5) 0.153(5) 0.007(4) 0.016(3) 0.006(4)
Cl6 0.085(2) 0.082(2) 0.126(3) 0.043(2) 0.024(2) 0.0367(19)
Cl7 0.114(3) 0.080(2) 0.102(2) 0.041(2) 0.041(2) 0.031(2)

loop_
_atom_type_symbol
_atom_type_description
_atom_type_scat_dispersion_real
_atom_type_scat_dispersion_imag
_atom_type_scat_source
C C 0.0033 0.0016 'International Tables Vol C Tables 4.2.6.8 and 6.1.1.4'
H H 0.0000 0.0000 'International Tables Vol C Tables 4.2.6.8 and 6.1.1.4'
N N 0.0061 0.0033 'International Tables Vol C Tables 4.2.6.8 and 6.1.1.4'
O O 0.0106 0.0060 'International Tables Vol C Tables 4.2.6.8 and 6.1.1.4'
Dy Dy -0.1892 4.4098 'International Tables Vol C Tables 4.2.6.8 and 6.1.1.4'
Cl Cl 0.1484 0.1585 'International Tables Vol C Tables 4.2.6.8 and 6.1.1.4'

loop_
_geom_angle_atom_site_label_1
_geom_angle_atom_site_label_2
_geom_angle_atom_site_label_3
_geom_angle
_geom_angle_site_symmetry_1
N8 C1 N1 128.9(6) .
N8 C1 C2 119.8(6) .
N1 C1 C2 111.3(6) .
C3 C2 C7 121.4(6) .
C3 C2 C1 133.1(6) .
C7 C2 C1 105.6(6) .
C12 C13 C14 120.6(7) .
C12 C13 H2A 119.7 .
C14 C13 H2A 119.7 .
C4 C3 C2 117.4(7) .
C4 C3 H3 121.3 .
C2 C3 H3 121.3 .
C3 C4 C5 121.4(6) .
C3 C4 H4 119.3 .
C5 C4 H4 119.3 .
C4 C5 C6 121.8(7) .
C4 C5 H5 119.1 .
C6 C5 H5 119.1 .
O1 C6 C7 117.5(6) .
O1 C6 C5 126.1(6) .
C7 C6 C5 116.3(7) .
C2 C7 C6 121.6(6) .
C2 C7 C8 106.1(6) .
C6 C7 C8 132.3(6) .
N2 C8 N1 127.7(6) .
N2 C8 C7 122.1(6) .
N1 C8 C7 110.0(6) .
N2 C9 N3 129.3(6) .
N2 C9 C10 120.8(6) .
N3 C9 C10 109.8(5) .
N8 C32 N7 126.6(6) .
N8 C32 C31 122.9(6) .
N7 C32 C31 110.2(6) .
C15 C10 C11 122.7(7) .
C15 C10 C9 106.6(6) .
C11 C10 C9 130.7(6) .
C10 C11 C12 116.5(7) .
C10 C11 H11 121.7 .
C12 C11 H11 121.7 .
C13 C12 C11 122.1(7) .
C13 C12 H12 119.0 .
C11 C12 H12 119.0 .
O2 C14 C15 117.5(6) .
O2 C14 C13 124.7(7) .
C15 C14 C13 117.7(6) .
C10 C15 C14 120.3(6) .
C10 C15 C16 105.8(6) .
C14 C15 C16 133.9(6) .
N4 C16 N3 127.0(6) .
N4 C16 C15 122.3(6) .
N3 C16 C15 110.6(6) .
N4 C17 N5 129.8(6) .
N4 C17 C18 120.0(6) .
N5 C17 C18 109.9(6) .
C19 C18 C23 124.1(6) .
C19 C18 C17 129.3(7) .
C23 C18 C17 106.6(6) .
C18 C19 C20 117.0(7) .
C18 C19 H19 121.5 .
C20 C19 H19 121.5 .
C19 C20 C21 121.0(6) .
C19 C20 H20 119.5 .
C21 C20 H20 119.5 .
C20 C21 C22 121.5(6) .
C20 C21 H21 119.2 .
C22 C21 H21 119.2 .
O3 C22 C23 125.5(6) .
O3 C22 C21 115.9(6) .
C23 C22 C21 118.1(6) .
N6 C24 N5 126.7(6) .
N6 C24 C23 122.1(6) .
N5 C24 C23 111.2(6) .
N6 C25 N7 130.4(6) .
N6 C25 C26 119.2(6) .
N7 C25 C26 110.4(5) .
C27 C26 C31 122.3(6) .
C27 C26 C25 131.2(6) .
C31 C26 C25 106.5(5) .
C28 C27 C26 117.1(6) .
C28 C27 H27 121.4 .
C26 C27 H27 121.4 .
C29 C28 C27 121.5(6) .
C29 C28 H28 119.2 .
C27 C28 H28 119.2 .
C22 C23 C18 118.3(6) .
C22 C23 C24 137.0(6) .
C18 C23 C24 104.7(6) .
O4 C30 C31 119.9(6) .
O4 C30 C29 123.0(6) .
C31 C30 C29 117.1(6) .
C28 C29 C30 121.6(6) .
C28 C29 H29 119.2 .
C30 C29 H29 119.2 .
C30 C31 C26 120.4(6) .
C30 C31 C32 134.6(6) .
C26 C31 C32 105.0(6) .
N9 C33 C52 126.9(6) .
N9 C33 C34 109.6(6) .
C52 C33 C34 123.2(6) .
C35 C34 C33 107.1(6) .
C35 C34 H34 126.4 .
C33 C34 H34 126.4 .
C34 C35 C36 107.2(6) .
C34 C35 H35 126.4 .
C36 C35 H35 126.4 .
N9 C36 C37 126.6(6) .
N9 C36 C35 109.3(6) .
C37 C36 C35 124.0(6) .
C36 C37 C38 125.1(6) .
C36 C37 C73 116.1(6) .
C38 C37 C73 118.4(6) .
N10 C38 C37 125.9(6) .
N10 C38 C39 109.8(5) .
C37 C38 C39 123.8(6) .
C40 C39 C38 106.8(6) .
C40 C39 H39 126.6 .
C38 C39 H39 126.6 .
C39 C40 C41 107.3(6) .
C39 C40 H40 126.3 .
C41 C40 H40 126.3 .
N10 C41 C42 125.2(6) .
N10 C41 C40 109.6(6) .
C42 C41 C40 124.8(6) .
C43 C42 C41 125.0(6) .
C43 C42 C79 117.0(6) .
C41 C42 C79 117.8(6) .
N11 C43 C42 126.5(6) .
N11 C43 C44 109.5(6) .
C42 C43 C44 123.7(6) .
C45 C44 C43 107.3(6) .
C45 C44 H44 126.4 .
C43 C44 H44 126.4 .
C44 C45 C46 106.9(6) .
C44 C45 H45 126.5 .
C46 C45 H45 126.5 .
N11 C46 C47 127.4(6) .
N11 C46 C45 109.8(6) .
C47 C46 C45 122.6(6) .
C48 C47 C46 124.7(6) .
C48 C47 C85 117.5(6) .
C46 C47 C85 117.0(6) .
N12 C48 C47 126.3(6) .
N12 C48 C49 109.0(5) .
C47 C48 C49 124.5(6) .
C50 C49 C48 107.6(6) .
C50 C49 H49 126.2 .
C48 C49 H49 126.2 .
C49 C50 C51 107.1(6) .
C49 C50 H50 126.5 .
C51 C50 H50 126.5 .
N12 C51 C52 123.7(6) .
N12 C51 C50 110.6(6) .
C52 C51 C50 125.4(6) .
C51 C52 C33 125.6(6) .
C51 C52 C91 117.5(6) .
C33 C52 C91 116.4(6) .
C54 C53 H53A 109.5 .
C54 C53 H53B 109.5 .
H53A C53 H53B 109.5 .
C54 C53 H53C 109.5 .
H53A C53 H53C 109.5 .
H53B C53 H53C 109.5 .
C55 C54 C53 113.8(9) .
C55 C54 H54A 108.8 .
C53 C54 H54A 108.8 .
C55 C54 H54B 108.8 .
C53 C54 H54B 108.8 .
H54A C54 H54B 107.7 .
O1 C55 C56 110.2(7) .
O1 C55 C54 106.0(7) .
C56 C55 C54 115.1(8) .
O1 C55 H55 108.5 .
C56 C55 H55 108.5 .
C54 C55 H55 108.5 .
C55 C56 C57 113.7(8) .
C55 C56 H56A 108.8 .
C57 C56 H56A 108.8 .
C55 C56 H56B 108.8 .
C57 C56 H56B 108.8 .
H56A C56 H56B 107.7 .
C56 C57 H57A 109.5 .
C56 C57 H57B 109.5 .
H57A C57 H57B 109.5 .
C56 C57 H57C 109.5 .
H57A C57 H57C 109.5 .
H57B C57 H57C 109.5 .
C59 C58 H58A 109.5 .
C59 C58 H58B 109.5 .
H58A C58 H58B 109.5 .
C59 C58 H58C 109.5 .
H58A C58 H58C 109.5 .
H58B C58 H58C 109.5 .
C58 C59 C60 113.3(7) .
C58 C59 H59A 108.9 .
C60 C59 H59A 108.9 .
C58 C59 H59B 108.9 .
C60 C59 H59B 108.9 .
H59A C59 H59B 107.7 .
O2 C60 C61 107.4(6) .
O2 C60 C59 108.3(6) .
C61 C60 C59 113.4(7) .
O2 C60 H60 109.2 .
C61 C60 H60 109.2 .
C59 C60 H60 109.2 .
C60 C61 C62 114.0(7) .
C60 C61 H61A 108.8 .
C62 C61 H61A 108.8 .
C60 C61 H61B 108.8 .
C62 C61 H61B 108.8 .
H61A C61 H61B 107.7 .
C61 C62 H62A 109.5 .
C61 C62 H62B 109.5 .
H62A C62 H62B 109.5 .
C61 C62 H62C 109.5 .
H62A C62 H62C 109.5 .
H62B C62 H62C 109.5 .
C64 C63 H63A 109.5 .
C64 C63 H63B 109.5 .
H63A C63 H63B 109.5 .
C64 C63 H63C 109.5 .
H63A C63 H63C 109.5 .
H63B C63 H63C 109.5 .
C63 C64 C65 115.7(7) .
C63 C64 H64A 108.4 .
C65 C64 H64A 108.4 .
C63 C64 H64B 108.4 .
C65 C64 H64B 108.4 .
H64A C64 H64B 107.4 .
O3 C65 C66 105.0(5) .
O3 C65 C64 110.8(6) .
C66 C65 C64 112.9(6) .
O3 C65 H65 109.4 .
C66 C65 H65 109.4 .
C64 C65 H65 109.4 .
C65 C66 C67 115.7(6) .
C65 C66 H66A 108.4 .
C67 C66 H66A 108.4 .
C65 C66 H66B 108.4 .
C67 C66 H66B 108.4 .
H66A C66 H66B 107.4 .
C66 C67 H67A 109.5 .
C66 C67 H67B 109.5 .
H67A C67 H67B 109.5 .
C66 C67 H67C 109.5 .
H67A C67 H67C 109.5 .
H67B C67 H67C 109.5 .
C69 C68 H68A 109.5 .
C69 C68 H68B 109.5 .
H68A C68 H68B 109.5 .
C69 C68 H68C 109.5 .
H68A C68 H68C 109.5 .
H68B C68 H68C 109.5 .
C70 C69 C68 112.8(7) .
C70 C69 H69A 109.0 .
C68 C69 H69A 109.0 .
C70 C69 H69B 109.0 .
C68 C69 H69B 109.0 .
H69A C69 H69B 107.8 .
O4 C70 C69 108.4(6) .
O4 C70 C71 105.0(5) .
C69 C70 C71 114.7(6) .
O4 C70 H70 109.5 .
C69 C70 H70 109.5 .
C71 C70 H70 109.5 .
C70 C71 C72 111.9(6) .
C70 C71 H71A 109.2 .
C72 C71 H71A 109.2 .
C70 C71 H71B 109.2 .
C72 C71 H71B 109.2 .
H71A C71 H71B 107.9 .
C71 C72 H72A 109.5 .
C71 C72 H72B 109.5 .
H72A C72 H72B 109.5 .
C71 C72 H72C 109.5 .
H72A C72 H72C 109.5 .
H72B C72 H72C 109.5 .
C74 C73 C78 117.2(6) .
C74 C73 C37 120.2(6) .
C78 C73 C37 122.6(6) .
C75 C74 C73 122.3(7) .
C75 C74 H74 118.8 .
C73 C74 H74 118.8 .
C74 C75 C76 118.8(7) .
C74 C75 H75 120.6 .
C76 C75 H75 120.6 .
C77 C76 C75 120.5(7) .
C77 C76 Cl1 120.4(6) .
C75 C76 Cl1 119.0(6) .
C78 C77 C76 119.3(7) .
C78 C77 H77 120.4 .
C76 C77 H77 120.4 .
C77 C78 C73 121.9(7) .
C77 C78 H78 119.0 .
C73 C78 H78 119.0 .
C84 C79 C80 117.6(6) .
C84 C79 C42 121.4(6) .
C80 C79 C42 121.0(6) .
C81 C80 C79 121.1(7) .
C81 C80 H80 119.4 .
C79 C80 H80 119.4 .
C80 C81 C82 118.7(7) .
C80 C81 H81 120.7 .
C82 C81 H81 120.7 .
C83 C82 C81 121.5(6) .
C83 C82 Cl2 119.6(6) .
C81 C82 Cl2 118.9(6) .
C82 C83 C84 119.3(6) .
C82 C83 H83 120.3 .
C84 C83 H83 120.3 .
C83 C84 C79 121.7(6) .
C83 C84 H84 119.1 .
C79 C84 H84 119.1 .
C86 C85 C90 116.6(7) .
C86 C85 C47 120.1(6) .
C90 C85 C47 123.3(6) .
C85 C86 C87 121.5(8) .
C85 C86 H86 119.3 .
C87 C86 H86 119.3 .
C88 C87 C86 120.9(8) .
C88 C87 H87 119.6 .
C86 C87 H87 119.6 .
C87 C88 C89 118.5(8) .
C87 C88 Cl3 120.5(7) .
C89 C88 Cl3 120.9(7) .
C88 C89 C90 120.5(9) .
C88 C89 H89 119.8 .
C90 C89 H89 119.8 .
C85 C90 C89 122.0(8) .
C85 C90 H90 119.0 .
C89 C90 H90 119.0 .
C96 C91 C92 117.6(6) .
C96 C91 C52 121.6(6) .
C92 C91 C52 120.8(6) .
C93 C92 C91 120.8(7) .
C93 C92 H92 119.6 .
C91 C92 H92 119.6 .
C92 C93 C94 119.3(7) .
C92 C93 H93 120.4 .
C94 C93 H93 120.4 .
C95 C94 C93 121.9(7) .
C95 C94 Cl4 118.5(6) .
C93 C94 Cl4 119.5(6) .
C94 C95 C96 118.2(7) .
C94 C95 H95 120.9 .
C96 C95 H95 120.9 .
C95 C96 C91 122.1(7) .
C95 C96 H96 118.9 .
C91 C96 H96 118.9 .
Cl6 C97 Cl7 119.4(7) .
Cl6 C97 Cl5 106.8(7) .
Cl7 C97 Cl5 103.4(7) .
Cl6 C97 H97 108.9 .
Cl7 C97 H97 108.9 .
Cl5 C97 H97 108.9 .
C1 N1 C8 106.9(5) .
C1 N1 Dy1 124.4(4) .
C8 N1 Dy1 124.5(4) .
C8 N2 C9 122.5(6) .
C16 N3 C9 107.1(5) .
C16 N3 Dy1 124.7(4) .
C9 N3 Dy1 123.7(4) .
C16 N4 C17 121.7(6) .
C24 N5 C17 107.4(5) .
C24 N5 Dy1 125.7(4) .
C17 N5 Dy1 120.9(4) .
C25 N6 C24 121.8(6) .
C25 N7 C32 107.5(5) .
C25 N7 Dy1 123.6(4) .
C32 N7 Dy1 122.9(4) .
C1 N8 C32 122.3(6) .
C36 N9 C33 106.7(5) .
C36 N9 Dy1 126.2(4) .
C33 N9 Dy1 124.6(4) .
C38 N10 C41 106.2(5) .
C38 N10 Dy1 123.7(4) .
C41 N10 Dy1 123.3(4) .
C46 N11 C43 106.3(5) .
C46 N11 Dy1 125.7(4) .
C43 N11 Dy1 125.6(4) .
C51 N12 C48 105.6(5) .
C51 N12 Dy1 124.1(4) .
C48 N12 Dy1 123.1(4) .
C6 O1 C55 121.8(6) .
C14 O2 C60 121.1(6) .
C22 O3 C65 119.3(5) .
C30 O4 C70 120.2(5) .
N1 Dy1 N10 137.92(17) .
N1 Dy1 N11 148.44(17) .
N10 Dy1 N11 72.84(17) .
N1 Dy1 N3 69.98(17) .
N10 Dy1 N3 148.07(17) .
N11 Dy1 N3 83.67(17) .
N1 Dy1 N9 77.64(17) .
N10 Dy1 N9 73.51(17) .
N11 Dy1 N9 114.30(17) .
N3 Dy1 N9 137.34(17) .
N1 Dy1 N12 83.52(17) .
N10 Dy1 N12 115.08(17) .
N11 Dy1 N12 73.62(17) .
N3 Dy1 N12 77.03(17) .
N9 Dy1 N12 72.33(17) .
N1 Dy1 N7 69.03(17) .
N10 Dy1 N7 78.84(17) .
N11 Dy1 N7 137.81(17) .
N3 Dy1 N7 106.80(17) .
N9 Dy1 N7 85.83(17) .
N12 Dy1 N7 148.13(17) .
N1 Dy1 N5 107.10(16) .
N10 Dy1 N5 84.80(17) .
N11 Dy1 N5 77.77(17) .
N3 Dy1 N5 69.02(17) .
N9 Dy1 N5 149.62(18) .
N12 Dy1 N5 137.45(18) .
N7 Dy1 N5 68.99(17) .
Cl5 Cl5 C97 153.2(9) 2_677

loop_
_geom_bond_atom_site_label_1
_geom_bond_atom_site_label_2
_geom_bond_distance
_geom_bond_site_symmetry_2
C1 N8 1.334(8) .
C1 N1 1.360(8) .
C1 C2 1.460(9) .
C2 C3 1.388(9) .
C2 C7 1.394(9) .
C13 C12 1.388(10) .
C13 C14 1.408(10) .
C13 H2A 0.9300 .
C3 C4 1.383(9) .
C3 H3 0.9300 .
C4 C5 1.389(10) .
C4 H4 0.9300 .
C5 C6 1.398(9) .
C5 H5 0.9300 .
C6 O1 1.340(8) .
C6 C7 1.396(9) .
C7 C8 1.470(9) .
C8 N2 1.330(8) .
C8 N1 1.371(8) .
C9 N2 1.332(8) .
C9 N3 1.367(8) .
C9 C10 1.456(9) .
C32 N8 1.341(8) .
C32 N7 1.371(8) .
C32 C31 1.486(9) .
C10 C15 1.386(9) .
C10 C11 1.393(9) .
C11 C12 1.395(10) .
C11 H11 0.9300 .
C12 H12 0.9300 .
C14 O2 1.359(8) .
C14 C15 1.401(9) .
C15 C16 1.450(9) .
C16 N4 1.333(8) .
C16 N3 1.364(8) .
C17 N4 1.335(8) .
C17 N5 1.364(8) .
C17 C18 1.466(9) .
C18 C19 1.378(9) .
C18 C23 1.405(9) .
C19 C20 1.387(9) .
C19 H19 0.9300 .
C20 C21 1.388(10) .
C20 H20 0.9300 .
C21 C22 1.412(10) .
C21 H21 0.9300 .
C22 O3 1.353(8) .
C22 C23 1.398(9) .
C24 N6 1.341(8) .
C24 N5 1.361(8) .
C24 C23 1.467(9) .
C25 N6 1.340(8) .
C25 N7 1.352(8) .
C25 C26 1.478(9) .
C26 C27 1.379(9) .
C26 C31 1.392(9) .
C27 C28 1.378(9) .
C27 H27 0.9300 .
C28 C29 1.376(9) .
C28 H28 0.9300 .
C30 O4 1.356(8) .
C30 C31 1.385(9) .
C30 C29 1.401(10) .
C29 H29 0.9300 .
C33 N9 1.373(8) .
C33 C52 1.412(9) .
C33 C34 1.441(9) .
C34 C35 1.346(9) .
C34 H34 0.9300 .
C35 C36 1.448(9) .
C35 H35 0.9300 .
C36 N9 1.370(8) .
C36 C37 1.408(9) .
C37 C38 1.409(9) .
C37 C73 1.492(9) .
C38 N10 1.367(8) .
C38 C39 1.452(9) .
C39 C40 1.342(9) .
C39 H39 0.9300 .
C40 C41 1.445(9) .
C40 H40 0.9300 .
C41 N10 1.374(8) .
C41 C42 1.404(9) .
C42 C43 1.404(9) .
C42 C79 1.494(9) .
C43 N11 1.378(8) .
C43 C44 1.450(9) .
C44 C45 1.346(9) .
C44 H44 0.9300 .
C45 C46 1.453(9) .
C45 H45 0.9300 .
C46 N11 1.370(8) .
C46 C47 1.418(9) .
C47 C48 1.390(9) .
C47 C85 1.492(9) .
C48 N12 1.389(8) .
C48 C49 1.449(9) .
C49 C50 1.343(9) .
C49 H49 0.9300 .
C50 C51 1.432(9) .
C50 H50 0.9300 .
C51 N12 1.374(8) .
C51 C52 1.400(9) .
C52 C91 1.501(9) .
C53 C54 1.548(13) .
C53 H53A 0.9600 .
C53 H53B 0.9600 .
C53 H53C 0.9600 .
C54 C55 1.510(12) .
C54 H54A 0.9700 .
C54 H54B 0.9700 .
C55 O1 1.422(8) .
C55 C56 1.507(12) .
C55 H55 0.9800 .
C56 C57 1.508(14) .
C56 H56A 0.9700 .
C56 H56B 0.9700 .
C57 H57A 0.9600 .
C57 H57B 0.9600 .
C57 H57C 0.9600 .
C58 C59 1.491(11) .
C58 H58A 0.9600 .
C58 H58B 0.9600 .
C58 H58C 0.9600 .
C59 C60 1.536(11) .
C59 H59A 0.9700 .
C59 H59B 0.9700 .
C60 O2 1.423(8) .
C60 C61 1.486(10) .
C60 H60 0.9800 .
C61 C62 1.526(12) .
C61 H61A 0.9700 .
C61 H61B 0.9700 .
C62 H62A 0.9600 .
C62 H62B 0.9600 .
C62 H62C 0.9600 .
C63 C64 1.487(12) .
C63 H63A 0.9600 .
C63 H63B 0.9600 .
C63 H63C 0.9600 .
C64 C65 1.543(10) .
C64 H64A 0.9700 .
C64 H64B 0.9700 .
C65 O3 1.421(8) .
C65 C66 1.517(10) .
C65 H65 0.9800 .
C66 C67 1.518(10) .
C66 H66A 0.9700 .
C66 H66B 0.9700 .
C67 H67A 0.9600 .
C67 H67B 0.9600 .
C67 H67C 0.9600 .
C68 C69 1.512(11) .
C68 H68A 0.9600 .
C68 H68B 0.9600 .
C68 H68C 0.9600 .
C69 C70 1.507(10) .
C69 H69A 0.9700 .
C69 H69B 0.9700 .
C70 O4 1.463(8) .
C70 C71 1.530(10) .
C70 H70 0.9800 .
C71 C72 1.539(11) .
C71 H71A 0.9700 .
C71 H71B 0.9700 .
C72 H72A 0.9600 .
C72 H72B 0.9600 .
C72 H72C 0.9600 .
C73 C74 1.385(9) .
C73 C78 1.400(9) .
C74 C75 1.378(10) .
C74 H74 0.9300 .
C75 C76 1.392(11) .
C75 H75 0.9300 .
C76 C77 1.387(10) .
C76 Cl1 1.736(8) .
C77 C78 1.371(9) .
C77 H77 0.9300 .
C78 H78 0.9300 .
C79 C84 1.396(9) .
C79 C80 1.401(9) .
C80 C81 1.389(9) .
C80 H80 0.9300 .
C81 C82 1.390(10) .
C81 H81 0.9300 .
C82 C83 1.365(10) .
C82 Cl2 1.750(7) .
C83 C84 1.378(9) .
C83 H83 0.9300 .
C84 H84 0.9300 .
C85 C86 1.337(10) .
C85 C90 1.348(11) .
C86 C87 1.398(12) .
C86 H86 0.9300 .
C87 C88 1.328(12) .
C87 H87 0.9300 .
C88 C89 1.331(12) .
C88 Cl3 1.749(8) .
C89 C90 1.390(12) .
C89 H89 0.9300 .
C90 H90 0.9300 .
C91 C96 1.394(9) .
C91 C92 1.410(9) .
C92 C93 1.377(10) .
C92 H92 0.9300 .
C93 C94 1.382(11) .
C93 H93 0.9300 .
C94 C95 1.379(10) .
C94 Cl4 1.751(7) .
C95 C96 1.381(9) .
C95 H95 0.9300 .
C96 H96 0.9300 .
C97 Cl6 1.624(13) .
C97 Cl7 1.682(13) .
C97 Cl5 1.827(12) .
C97 H97 0.9800 .
N1 Dy1 2.441(5) .
N3 Dy1 2.450(5) .
N5 Dy1 2.467(5) .
N7 Dy1 2.462(5) .
N9 Dy1 2.454(5) .
N10 Dy1 2.442(5) .
N11 Dy1 2.444(5) .
N12 Dy1 2.456(5) .
Cl5 Cl5 1.333(9) 2_677
